data_7047112
loop_
_publ_author_name
'Pasi\'nska, K'
'Piecha-Bisiorek, A'
'Kinzhybalo, V.'
'Ci\.zman, A'
'G\;agor, A'
'Pietraszko, A.'

_publ_section_title
;
 A paraelectric-ferroelectric phase transition of an organically templated
 zinc oxalate coordination polymer.
;
_journal_issue 33
_journal_name_full 'Dalton transactions (Cambridge, England : 2003)'
_journal_page_first 11308
_journal_page_last 11312
_journal_paper_doi 10.1039/c8dt02859a
_journal_volume 47
_journal_year 2018
_chemical_formula_moiety 'C8 O16 Zn2, 2(C6 H14 N2), 6(H2 O)'
_chemical_formula_sum 'C20 H40 N4 O22 Zn2'
_chemical_formula_weight 819.30
_space_group_crystal_system monoclinic
_space_group_IT_number 4
_space_group_name_Hall 'P 2yb'
_space_group_name_H-M_alt 'P 1 21 1'
_symmetry_space_group_name_Hall 'P 2yb'
_symmetry_space_group_name_H-M 'P 1 21 1'
_atom_sites_solution_hydrogens mixed
_atom_sites_solution_primary direct
_audit_creation_date 2017-10-20
_audit_creation_method
;
Olex2 1.2
(compiled 2017.08.10 svn.r3458 for OlexSys, GUI svn.r5381)
;
_audit_update_record
;
2017-10-27 deposited with the CCDC.
2018-07-23 downloaded from the CCDC.
;
_cell_angle_alpha 90
_cell_angle_beta 91.34(3)
_cell_angle_gamma 90
_cell_formula_units_Z 2
_cell_length_a 9.399(3)
_cell_length_b 16.703(5)
_cell_length_c 9.807(3)
_cell_measurement_reflns_used 5575
_cell_measurement_temperature 169.99(11)
_cell_measurement_theta_max 28.8080
_cell_measurement_theta_min 2.9640
_cell_volume 1539.2(8)
_computing_cell_refinement 'CrysAlisPro 1.171.38.34a (Rigaku OD, 2015)'
_computing_data_collection 'CrysAlisPro 1.171.38.34a (Rigaku OD, 2015)'
_computing_data_reduction 'CrysAlisPro 1.171.38.34a (Rigaku OD, 2015)'
_computing_molecular_graphics 'Olex2 (Dolomanov et al., 2009)'
_computing_publication_material 'Olex2 (Dolomanov et al., 2009)'
_computing_structure_refinement 'ShelXL (Sheldrick, 2015)'
_computing_structure_solution 'ShelXS (Sheldrick, 2008)'
_diffrn_ambient_environment N~2~
_diffrn_ambient_temperature 169.99(11)
_diffrn_detector 'CCD plate'
_diffrn_detector_area_resol_mean 10.6249
_diffrn_detector_type Atlas
_diffrn_measured_fraction_theta_full 1.000
_diffrn_measured_fraction_theta_max 1.000
_diffrn_measurement_details
;
List of Runs (angles in degrees, time in seconds):

  # Type    Start    End  Width  t~exp~   \w     \q     \k     \f   Frames
#--------------------------------------------------------------------------
  1  \w    -64.00  43.00   1.00    9.17    --   12.31 -57.00  90.00  107
  2  \w    -69.00  47.00   1.00    9.17    --   12.31 -77.00  30.00  116
  3  \w    -25.00  30.00   1.00    9.17    --  -13.41 -99.00 -90.00   55
  4  \w     35.00  76.00   1.00    9.17    --   12.31 178.00 -30.00   41
;
_diffrn_measurement_device 'four-circle diffractometer'
_diffrn_measurement_device_type 'Xcalibur, Atlas'
_diffrn_measurement_method '\w scans'
_diffrn_orient_matrix_type 'CrysAlisPro convention (1999,Acta A55,543-557)'
_diffrn_orient_matrix_UB_11 0.0607795000
_diffrn_orient_matrix_UB_12 -0.0247624000
_diffrn_orient_matrix_UB_13 -0.0064722000
_diffrn_orient_matrix_UB_21 -0.0443826000
_diffrn_orient_matrix_UB_22 -0.0343509000
_diffrn_orient_matrix_UB_23 -0.0022924000
_diffrn_orient_matrix_UB_31 -0.0058063000
_diffrn_orient_matrix_UB_32 0.0033126000
_diffrn_orient_matrix_UB_33 -0.0720066000
_diffrn_radiation_monochromator graphite
_diffrn_radiation_probe x-ray
_diffrn_radiation_type MoK\a
_diffrn_radiation_wavelength 0.71073
_diffrn_reflns_av_R_equivalents 0.0282
_diffrn_reflns_av_unetI/netI 0.0438
_diffrn_reflns_Laue_measured_fraction_full 1.000
_diffrn_reflns_Laue_measured_fraction_max 1.000
_diffrn_reflns_limit_h_max 11
_diffrn_reflns_limit_h_min -11
_diffrn_reflns_limit_k_max 20
_diffrn_reflns_limit_k_min -20
_diffrn_reflns_limit_l_max 12
_diffrn_reflns_limit_l_min -12
_diffrn_reflns_number 11971
_diffrn_reflns_point_group_measured_fraction_full 1.000
_diffrn_reflns_point_group_measured_fraction_max 1.000
_diffrn_reflns_theta_full 25.998
_diffrn_reflns_theta_max 25.998
_diffrn_reflns_theta_min 2.077
_diffrn_source 'fine-focus sealed X-ray tube'
_diffrn_source_type 'Enhance (Mo) X-ray Source'
_exptl_absorpt_coefficient_mu 1.659
_exptl_absorpt_correction_T_max 0.838
_exptl_absorpt_correction_T_min 0.712
_exptl_absorpt_correction_type analytical
_exptl_absorpt_process_details
;
CrysAlisPro 1.171.38.34a (Rigaku Oxford Diffraction, 2015)
Analytical numeric absorption correction using a multifaceted crystal
            model based on expressions derived by R.C. Clark & J.S. Reid.
(Clark, R. C. & Reid, J. S. (1995). Acta Cryst. A51, 887-897)
Empirical absorption correction using spherical harmonics,
 implemented in SCALE3 ABSPACK scaling algorithm.
;
_exptl_crystal_colour colourless
_exptl_crystal_density_diffrn 1.768
_exptl_crystal_description block
_exptl_crystal_F_000 848
_exptl_crystal_size_max 0.281
_exptl_crystal_size_mid 0.179
_exptl_crystal_size_min 0.133
_refine_diff_density_max 0.409
_refine_diff_density_min -0.468
_refine_diff_density_rms 0.102
_refine_ls_abs_structure_details
;
 Refined as an inversion twin.
;
_refine_ls_abs_structure_Flack 0.50(2)
_refine_ls_extinction_method none
_refine_ls_goodness_of_fit_ref 1.057
_refine_ls_hydrogen_treatment constr
_refine_ls_matrix_type full
_refine_ls_number_parameters 422
_refine_ls_number_reflns 5310
_refine_ls_number_restraints 1
_refine_ls_restrained_S_all 1.057
_refine_ls_R_factor_all 0.0424
_refine_ls_R_factor_gt 0.0326
_refine_ls_shift/su_max 0.000
_refine_ls_shift/su_mean 0.000
_refine_ls_structure_factor_coef Fsqd
_refine_ls_weighting_details 'w=1/[\s^2^(Fo^2^)+(0.0230P)^2^+0.8030P] where P=(Fo^2^+2Fc^2^)/3'
_refine_ls_weighting_scheme calc
_refine_ls_wR_factor_gt 0.0645
_refine_ls_wR_factor_ref 0.0686
_reflns_Friedel_coverage 0.930
_reflns_Friedel_fraction_full 1.000
_reflns_Friedel_fraction_max 1.000
_reflns_number_gt 4663
_reflns_number_total 5310
_reflns_threshold_expression 'I > 2\s(I)'
_cod_data_source_file c8dt02859a2.cif
_cod_data_source_block DZnOH_170K
_cod_depositor_comments 'Adding full bibliography for 7047095--7047114.cif.'
_cod_database_code 7047112
_shelx_shelxl_version_number 2014/7
_chemical_oxdiff_formula 'C20 H40 N4 O22 Zn2'
_shelx_space_group_comment
;
The symmetry employed for this shelxl refinement is uniquely defined
by the following loop, which should always be used as a source of
symmetry information in preference to the above space-group names.
They are only intended as comments.
;
_reflns_odcompleteness_completeness 99.97
_reflns_odcompleteness_iscentric 1
_reflns_odcompleteness_theta 26.32
_olex2_refinement_description
;
1. Twinned data refinement
 Scales: 0.50(2)
 0.50(2)
2. Fixed Uiso
 At 1.2 times of:
  All C(H,H) groups, All N(H) groups
 At 1.5 times of:
  All O(H,H) groups
3.a Free rotating group:
 O9A(H9AC,H9AD), O10A(H10E,H10F), O11A(H11A,H11B), O9B(H9BC,H9BD), O10B(H10G,
 H10H), O11B(H11C,H11D), O7B(O8B,O3B,O4B,C2B,C3B,O1B,O6B,C1B,O2B,O5B,C4B)
3.b Ternary CH refined with riding coordinates:
 N1A(H1A), N2A(H2A), N1B(H1B), N2B(H2B)
3.c Secondary CH2 refined with riding coordinates:
 C5A(H5AA,H5AB), C6A(H6AA,H6AB), C7A(H7AA,H7AB), C8A(H8AA,H8AB), C9A(H9AA,
 H9AB), C10A(H10A,H10B), C5B(H5BA,H5BB), C6B(H6BA,H6BB), C7B(H7BA,H7BB),
 C8B(H8BA,H8BB), C9B(H9BA,H9BB), C10B(H10C,H10D)
;
_olex2_submission_special_instructions 'No special instructions were received'
_oxdiff_exptl_absorpt_empirical_details
;
Empirical correction (ABSPACK) includes:
- Absorption correction using spherical harmonics
- Frame scaling
;
_oxdiff_exptl_absorpt_empirical_full_max 1.058
_oxdiff_exptl_absorpt_empirical_full_min 0.962

loop_
_space_group_symop_operation_xyz
'x, y, z'
'-x, y+1/2, -z'

loop_
_atom_site_label
_atom_site_type_symbol
_atom_site_fract_x
_atom_site_fract_y
_atom_site_fract_z
_atom_site_U_iso_or_equiv
_atom_site_adp_type
_atom_site_occupancy
_atom_site_site_symmetry_order
_atom_site_calc_flag
_atom_site_refinement_flags_posn
Zn1A Zn 0.34898(8) 0.54632(4) 0.99610(6) 0.0171(2) Uani 1 1 d .
N1A N 0.1347(6) 0.8284(5) 0.9708(6) 0.0199(15) Uani 1 1 d .
H1A H 0.2221 0.8604 0.9693 0.024 Uiso 1 1 calc R
N2A N -0.0870(6) 0.7475(5) 0.9764(6) 0.0205(15) Uani 1 1 d .
H2A H -0.1744 0.7156 0.9786 0.025 Uiso 1 1 calc R
C5A C 0.0259(8) 0.7006(5) 0.9047(7) 0.024(2) Uani 1 1 d .
H5AA H -0.0113 0.6804 0.8182 0.028 Uiso 1 1 calc R
H5AB H 0.0566 0.6554 0.9602 0.028 Uiso 1 1 calc R
C6A C 0.1507(7) 0.7571(5) 0.8814(7) 0.0217(17) Uani 1 1 d .
H6AA H 0.2398 0.7301 0.9029 0.026 Uiso 1 1 calc R
H6AB H 0.1515 0.7735 0.7865 0.026 Uiso 1 1 calc R
C7A C 0.0129(8) 0.8781(6) 0.9217(8) 0.030(2) Uani 1 1 d .
H7AA H 0.0357 0.9036 0.8361 0.036 Uiso 1 1 calc R
H7AB H -0.0073 0.9195 0.9878 0.036 Uiso 1 1 calc R
C8A C -0.1165(8) 0.8237(6) 0.9016(8) 0.024(2) Uani 1 1 d .
H8AA H -0.2005 0.8493 0.9371 0.029 Uiso 1 1 calc R
H8AB H -0.1331 0.8130 0.8054 0.029 Uiso 1 1 calc R
C9A C 0.1108(9) 0.8003(6) 1.1124(8) 0.031(2) Uani 1 1 d .
H9AA H 0.1207 0.8446 1.1757 0.038 Uiso 1 1 calc R
H9AB H 0.1805 0.7598 1.1376 0.038 Uiso 1 1 calc R
C10A C -0.0384(8) 0.7654(6) 1.1184(7) 0.0269(19) Uani 1 1 d .
H10A H -0.0375 0.7169 1.1727 0.032 Uiso 1 1 calc R
H10B H -0.1023 0.8036 1.1597 0.032 Uiso 1 1 calc R
O9A O 0.6960(6) 0.4178(4) 1.2352(6) 0.0400(17) Uani 1 1 d .
H9AC H 0.6062 0.4217 1.2219 0.060 Uiso 1 1 d G
H9AD H 0.7282 0.4621 1.2665 0.060 Uiso 1 1 d G
O10A O 0.4096(6) 0.8595(4) 1.0595(7) 0.0344(15) Uani 1 1 d .
H10E H 0.4567 0.9031 1.0598 0.052 Uiso 1 1 d G
H10F H 0.4668 0.8199 1.0613 0.052 Uiso 1 1 d G
O11A O 0.9438(7) 0.4973(4) 0.8340(6) 0.0418(16) Uani 1 1 d .
H11A H 0.9332 0.5016 0.7480 0.063 Uiso 1 1 d G
H11B H 0.8936 0.5326 0.8727 0.063 Uiso 1 1 d G
O2A O 0.2964(4) 0.4427(2) 0.8893(3) 0.0164(11) Uani 1 1 d .
O5A O 0.2206(4) 0.4048(2) 0.6810(4) 0.0172(12) Uani 1 1 d .
C4A C 0.2549(5) 0.4570(4) 0.7687(5) 0.0158(15) Uani 1 1 d .
O6A O 0.0934(4) 0.5271(3) 1.3222(4) 0.0202(14) Uani 1 1 d .
O1A O 0.1721(4) 0.5592(3) 1.1167(4) 0.0222(14) Uani 1 1 d .
C1A C 0.1832(5) 0.5255(3) 1.2314(5) 0.0155(18) Uani 1 1 d .
O3A O 0.5631(4) 0.5362(2) 0.9448(4) 0.0205(12) Uani 1 1 d .
O4A O 0.4216(4) 0.6596(2) 1.0569(4) 0.0197(12) Uani 1 1 d .
O8A O 0.7660(4) 0.6054(3) 0.9651(5) 0.0333(12) Uani 1 1 d .
O7A O 0.6150(5) 0.7353(3) 1.0368(5) 0.0353(13) Uani 1 1 d .
C2A C 0.6346(6) 0.5976(4) 0.9760(6) 0.0211(16) Uani 1 1 d .
C3A C 0.5493(6) 0.6714(4) 1.0264(5) 0.0193(17) Uani 1 1 d .
Zn1B Zn 0.15307(8) 0.45498(4) 0.49414(6) 0.0170(2) Uani 1 1 d .
N1B N 0.3717(6) 0.1761(5) 0.5112(5) 0.0206(15) Uani 1 1 d .
H1B H 0.2845 0.1444 0.5002 0.025 Uiso 1 1 calc R
N2B N 0.5931(6) 0.2559(5) 0.5373(5) 0.0189(14) Uani 1 1 d .
H2B H 0.6804 0.2876 0.5477 0.023 Uiso 1 1 calc R
C5B C 0.4732(7) 0.3013(5) 0.5971(7) 0.0220(19) Uani 1 1 d .
H5BA H 0.4511 0.3480 0.5417 0.026 Uiso 1 1 calc R
H5BB H 0.4993 0.3192 0.6884 0.026 Uiso 1 1 calc R
C6B C 0.3435(8) 0.2458(6) 0.6018(7) 0.0269(19) Uani 1 1 d .
H6BA H 0.3291 0.2278 0.6944 0.032 Uiso 1 1 calc R
H6BB H 0.2587 0.2740 0.5703 0.032 Uiso 1 1 calc R
C7B C 0.4871(7) 0.1243(5) 0.5748(7) 0.0200(18) Uani 1 1 d .
H7BA H 0.5149 0.0829 0.5115 0.024 Uiso 1 1 calc R
H7BB H 0.4529 0.0989 0.6567 0.024 Uiso 1 1 calc R
C8B C 0.6135(9) 0.1784(6) 0.6096(8) 0.025(2) Uani 1 1 d .
H8BA H 0.6198 0.1874 0.7073 0.030 Uiso 1 1 calc R
H8BB H 0.7010 0.1533 0.5815 0.030 Uiso 1 1 calc R
C9B C 0.4162(9) 0.2050(6) 0.3745(7) 0.030(2) Uani 1 1 d .
H9BA H 0.3495 0.2448 0.3402 0.035 Uiso 1 1 calc R
H9BB H 0.4172 0.1607 0.3106 0.035 Uiso 1 1 calc R
C10B C 0.5643(8) 0.2412(6) 0.3888(7) 0.0266(18) Uani 1 1 d .
H10C H 0.6345 0.2048 0.3530 0.032 Uiso 1 1 calc R
H10D H 0.5687 0.2911 0.3384 0.032 Uiso 1 1 calc R
O9B O -0.1865(6) 0.5797(4) 0.2621(5) 0.0395(17) Uani 1 1 d .
H9BC H -0.1888 0.5834 0.1759 0.059 Uiso 1 1 d G
H9BD H -0.1042 0.5643 0.2894 0.059 Uiso 1 1 d G
O10B O 0.1052(6) 0.1385(4) 0.4275(6) 0.0321(15) Uani 1 1 d .
H10G H 0.0875 0.0896 0.4460 0.048 Uiso 1 1 d G
H10H H 0.0411 0.1683 0.4604 0.048 Uiso 1 1 d G
O11B O -0.4205(7) 0.5067(5) 0.6639(5) 0.0477(18) Uani 1 1 d .
H11C H -0.3600 0.4759 0.6271 0.072 Uiso 1 1 d G
H11D H -0.3982 0.5127 0.7477 0.072 Uiso 1 1 d G
O7B O -0.0984(3) 0.25757(13) 0.4787(3) 0.0345(14) Uani 1 1 d .
O8B O -0.24325(18) 0.38240(17) 0.5881(2) 0.0311(12) Uani 1 1 d G
O3B O -0.05925(15) 0.46223(13) 0.54950(18) 0.0200(12) Uani 1 1 d G
O4B O 0.0772(2) 0.34278(12) 0.42833(18) 0.0212(13) Uani 1 1 d G
C2B C -0.12376(17) 0.39564(14) 0.54432(19) 0.0171(16) Uani 1 1 d G
C3B C -0.0417(2) 0.32518(12) 0.4775(2) 0.0225(19) Uani 1 1 d G
O1B O 0.33000(18) 0.44029(15) 0.37380(19) 0.0196(13) Uani 1 1 d G
O6B O 0.4138(3) 0.4775(2) 0.1711(2) 0.0210(14) Uani 1 1 d G
C1B C 0.3203(2) 0.47610(17) 0.26332(18) 0.0167(18) Uani 1 1 d G
O2B O 0.2139(2) 0.55850(13) 0.5999(2) 0.0206(12) Uani 1 1 d G
O5B O 0.2824(3) 0.59725(19) 0.8103(2) 0.0195(13) Uani 1 1 d G
C4B C 0.2484(2) 0.54544(16) 0.72267(19) 0.0147(15) Uani 1 1 d G

loop_
_atom_site_aniso_label
_atom_site_aniso_U_11
_atom_site_aniso_U_22
_atom_site_aniso_U_33
_atom_site_aniso_U_23
_atom_site_aniso_U_13
_atom_site_aniso_U_12
Zn1A 0.0176(5) 0.0182(5) 0.0157(4) 0.0002(4) 0.0012(3) -0.0006(4)
N1A 0.020(3) 0.016(4) 0.023(3) 0.001(3) 0.003(2) -0.003(3)
N2A 0.016(3) 0.020(4) 0.025(3) 0.003(3) 0.003(2) -0.003(3)
C5A 0.031(5) 0.016(5) 0.024(4) -0.012(3) 0.008(3) -0.001(4)
C6A 0.021(4) 0.018(4) 0.026(3) -0.007(3) 0.005(3) 0.005(4)
C7A 0.036(5) 0.019(5) 0.034(4) 0.007(4) 0.005(4) 0.017(4)
C8A 0.019(4) 0.024(5) 0.029(4) 0.002(4) 0.005(3) -0.001(4)
C9A 0.034(4) 0.035(5) 0.025(4) -0.004(4) -0.003(3) -0.009(4)
C10A 0.033(4) 0.031(5) 0.016(3) 0.004(3) 0.003(3) -0.002(4)
O9A 0.032(3) 0.035(4) 0.054(4) -0.004(3) -0.002(3) 0.004(3)
O10A 0.022(3) 0.020(4) 0.061(4) -0.001(3) -0.008(3) -0.009(3)
O11A 0.056(4) 0.035(4) 0.035(3) 0.001(3) 0.006(3) 0.012(3)
O2A 0.021(2) 0.014(3) 0.014(2) 0.001(2) 0.0009(17) -0.004(2)
O5A 0.018(3) 0.011(3) 0.022(2) 0.000(2) -0.001(2) -0.001(2)
C4A 0.009(3) 0.023(4) 0.016(3) -0.001(4) 0.003(2) 0.004(4)
O6A 0.018(2) 0.027(4) 0.016(2) 0.003(2) 0.0009(19) -0.001(3)
O1A 0.018(3) 0.031(4) 0.017(2) 0.005(2) -0.0019(18) 0.008(3)
C1A 0.012(3) 0.021(5) 0.014(3) -0.004(3) 0.000(3) -0.001(3)
O3A 0.021(3) 0.016(3) 0.025(2) -0.001(3) 0.003(2) -0.003(3)
O4A 0.017(3) 0.021(3) 0.021(2) -0.006(2) 0.0027(19) -0.002(2)
O8A 0.018(2) 0.031(3) 0.051(3) -0.012(2) 0.011(2) -0.004(2)
O7A 0.027(3) 0.021(3) 0.058(3) -0.011(3) 0.009(2) -0.002(2)
C2A 0.029(4) 0.022(4) 0.012(3) 0.003(3) 0.004(3) 0.003(3)
C3A 0.017(4) 0.016(4) 0.025(4) 0.000(3) 0.002(3) -0.006(3)
Zn1B 0.0170(5) 0.0183(5) 0.0157(4) 0.0002(4) 0.0020(3) -0.0005(4)
N1B 0.020(3) 0.016(4) 0.026(3) 0.001(3) -0.004(2) -0.005(3)
N2B 0.016(3) 0.021(4) 0.020(3) -0.004(3) 0.001(2) -0.002(3)
C5B 0.014(4) 0.022(5) 0.031(4) -0.002(4) -0.002(3) 0.001(4)
C6B 0.024(4) 0.025(5) 0.032(4) -0.001(4) 0.004(3) -0.002(4)
C7B 0.020(4) 0.014(5) 0.026(4) 0.001(3) 0.006(3) -0.004(4)
C8B 0.022(4) 0.031(5) 0.023(4) 0.008(4) -0.001(3) 0.013(4)
C9B 0.046(5) 0.030(5) 0.013(3) 0.001(3) -0.008(3) 0.004(4)
C10B 0.034(4) 0.024(4) 0.022(3) 0.003(3) 0.007(3) 0.003(3)
O9B 0.024(3) 0.051(5) 0.042(3) 0.006(3) -0.007(2) 0.010(3)
O10B 0.025(3) 0.029(4) 0.042(3) -0.002(3) -0.002(2) -0.003(3)
O11B 0.069(4) 0.048(4) 0.026(3) -0.005(3) -0.001(3) 0.031(4)
O7B 0.026(3) 0.019(3) 0.059(3) -0.006(3) 0.010(3) -0.009(3)
O8B 0.019(2) 0.026(3) 0.049(3) -0.009(2) 0.016(2) -0.005(2)
O3B 0.018(3) 0.021(3) 0.022(2) -0.005(3) 0.006(2) 0.000(3)
O4B 0.019(3) 0.023(3) 0.022(2) -0.004(2) 0.004(2) -0.001(2)
C2B 0.017(3) 0.018(4) 0.016(3) 0.001(3) -0.001(2) -0.002(3)
C3B 0.026(5) 0.029(5) 0.012(3) -0.002(3) -0.003(3) 0.002(4)
O1B 0.020(3) 0.024(4) 0.015(2) 0.003(2) 0.0043(18) 0.001(3)
O6B 0.015(2) 0.030(4) 0.019(2) 0.005(2) 0.0054(19) 0.004(3)
C1B 0.018(4) 0.013(5) 0.019(3) -0.001(3) -0.004(3) -0.006(3)
O2B 0.027(3) 0.019(3) 0.017(2) 0.001(2) -0.0007(18) 0.001(3)
O5B 0.028(3) 0.017(3) 0.013(2) -0.001(2) -0.002(2) 0.000(3)
C4B 0.013(4) 0.011(4) 0.021(3) 0.004(4) 0.004(3) -0.004(4)

loop_
_atom_type_symbol
_atom_type_description
_atom_type_scat_dispersion_real
_atom_type_scat_dispersion_imag
_atom_type_scat_source
C C 0.0033 0.0016 'International Tables Vol C Tables 4.2.6.8 and 6.1.1.4'
H H 0.0000 0.0000 'International Tables Vol C Tables 4.2.6.8 and 6.1.1.4'
N N 0.0061 0.0033 'International Tables Vol C Tables 4.2.6.8 and 6.1.1.4'
O O 0.0106 0.0060 'International Tables Vol C Tables 4.2.6.8 and 6.1.1.4'
Zn Zn 0.2839 1.4301 'International Tables Vol C Tables 4.2.6.8 and 6.1.1.4'

loop_
_exptl_crystal_face_index_h
_exptl_crystal_face_index_k
_exptl_crystal_face_index_l
_exptl_crystal_face_perp_dist
1 -1 0 0.0594
1 1 0 0.0721
0 2 -1 0.1119
0 -1 0 0.0594
-1 1 0 0.0827
-1 5 -3 0.1212
-1 -1 0 0.0984
0 1 0 0.0739
0 1 -5 0.1727
0 -1 5 0.0918
0 -5 -2 0.1196

loop_
_geom_angle_atom_site_label_1
_geom_angle_atom_site_label_2
_geom_angle_atom_site_label_3
_geom_angle
_geom_angle_site_symmetry_3
O2A Zn1A O3A 91.73(15) .
O2A Zn1A O4A 165.71(15) .
O2A Zn1A O6B 90.97(19) 1_556
O2A Zn1A O5B 80.60(11) .
O1A Zn1A O2A 100.91(16) .
O1A Zn1A O3A 159.03(16) .
O1A Zn1A O4A 90.26(15) .
O1A Zn1A O6B 79.36(18) 1_556
O1A Zn1A O5B 103.13(13) .
O3A Zn1A O4A 80.37(15) .
O3A Zn1A O6B 83.81(17) 1_556
O4A Zn1A O6B 99.91(17) 1_556
O5B Zn1A O3A 95.34(12) .
O5B Zn1A O4A 88.25(13) .
O5B Zn1A O6B 171.5(2) 1_556
C6A N1A H1A 109.3 .
C7A N1A H1A 109.3 .
C7A N1A C6A 110.1(6) .
C7A N1A C9A 110.3(6) .
C9A N1A H1A 109.3 .
C9A N1A C6A 108.5(7) .
C5A N2A H2A 109.2 .
C8A N2A H2A 109.2 .
C8A N2A C5A 109.9(6) .
C10A N2A H2A 109.2 .
C10A N2A C5A 109.8(6) .
C10A N2A C8A 109.7(7) .
N2A C5A H5AA 110.2 .
N2A C5A H5AB 110.2 .
N2A C5A C6A 107.5(6) .
H5AA C5A H5AB 108.5 .
C6A C5A H5AA 110.2 .
C6A C5A H5AB 110.2 .
N1A C6A C5A 108.5(5) .
N1A C6A H6AA 110.0 .
N1A C6A H6AB 110.0 .
C5A C6A H6AA 110.0 .
C5A C6A H6AB 110.0 .
H6AA C6A H6AB 108.4 .
N1A C7A H7AA 110.0 .
N1A C7A H7AB 110.0 .
N1A C7A C8A 108.4(7) .
H7AA C7A H7AB 108.4 .
C8A C7A H7AA 110.0 .
C8A C7A H7AB 110.0 .
N2A C8A C7A 107.8(6) .
N2A C8A H8AA 110.1 .
N2A C8A H8AB 110.1 .
C7A C8A H8AA 110.1 .
C7A C8A H8AB 110.1 .
H8AA C8A H8AB 108.5 .
N1A C9A H9AA 110.0 .
N1A C9A H9AB 110.0 .
N1A C9A C10A 108.5(6) .
H9AA C9A H9AB 108.4 .
C10A C9A H9AA 110.0 .
C10A C9A H9AB 110.0 .
N2A C10A C9A 107.7(5) .
N2A C10A H10A 110.2 .
N2A C10A H10B 110.2 .
C9A C10A H10A 110.2 .
C9A C10A H10B 110.2 .
H10A C10A H10B 108.5 .
H9AC O9A H9AD 109.3 .
H10E O10A H10F 109.6 .
H11A O11A H11B 109.3 .
C4A O2A Zn1A 112.4(3) .
C4A O5A Zn1B 112.7(3) .
O2A C4A O5A 125.3(5) .
O2A C4A C4B 117.7(4) .
O5A C4A C4B 117.0(4) .
C1A O6A Zn1B 112.6(3) 1_556
C1A O1A Zn1A 114.3(3) .
O6A C1A O1A 126.0(5) .
O6A C1A C1B 116.1(4) 1_556
O1A C1A C1B 117.9(4) 1_556
C2A O3A Zn1A 112.7(3) .
C3A O4A Zn1A 112.4(3) .
O3A C2A C3A 116.5(5) .
O8A C2A O3A 125.9(6) .
O8A C2A C3A 117.5(5) .
O4A C3A C2A 116.8(5) .
O7A C3A O4A 126.4(5) .
O7A C3A C2A 116.7(5) .
O5A Zn1B O6A 169.18(17) 1_554
O5A Zn1B O4B 90.31(12) .
O3B Zn1B O5A 93.88(11) .
O3B Zn1B O6A 86.42(11) 1_554
O3B Zn1B O4B 79.15(7) .
O3B Zn1B O2B 94.30(7) .
O4B Zn1B O6A 100.36(13) 1_554
O1B Zn1B O5A 102.65(12) .
O1B Zn1B O6A 79.45(11) 1_554
O1B Zn1B O3B 159.99(9) .
O1B Zn1B O4B 89.45(7) .
O1B Zn1B O2B 99.60(8) .
O2B Zn1B O5A 79.84(11) .
O2B Zn1B O6A 89.35(14) 1_554
O2B Zn1B O4B 167.84(9) .
C6B N1B H1B 109.1 .
C6B N1B C7B 109.7(6) .
C6B N1B C9B 109.8(7) .
C7B N1B H1B 109.1 .
C9B N1B H1B 109.1 .
C9B N1B C7B 110.0(6) .
C5B N2B H2B 108.8 .
C5B N2B C10B 110.2(6) .
C8B N2B H2B 108.8 .
C8B N2B C5B 110.2(6) .
C8B N2B C10B 109.9(6) .
C10B N2B H2B 108.8 .
N2B C5B H5BA 110.1 .
N2B C5B H5BB 110.1 .
N2B C5B C6B 108.2(7) .
H5BA C5B H5BB 108.4 .
C6B C5B H5BA 110.1 .
C6B C5B H5BB 110.1 .
N1B C6B C5B 107.6(5) .
N1B C6B H6BA 110.2 .
N1B C6B H6BB 110.2 .
C5B C6B H6BA 110.2 .
C5B C6B H6BB 110.2 .
H6BA C6B H6BB 108.5 .
N1B C7B H7BA 110.2 .
N1B C7B H7BB 110.2 .
N1B C7B C8B 107.6(7) .
H7BA C7B H7BB 108.5 .
C8B C7B H7BA 110.2 .
C8B C7B H7BB 110.2 .
N2B C8B C7B 108.6(6) .
N2B C8B H8BA 110.0 .
N2B C8B H8BB 110.0 .
C7B C8B H8BA 110.0 .
C7B C8B H8BB 110.0 .
H8BA C8B H8BB 108.4 .
N1B C9B H9BA 109.9 .
N1B C9B H9BB 109.9 .
N1B C9B C10B 108.8(6) .
H9BA C9B H9BB 108.3 .
C10B C9B H9BA 109.9 .
C10B C9B H9BB 109.9 .
N2B C10B C9B 107.4(5) .
N2B C10B H10C 110.2 .
N2B C10B H10D 110.2 .
C9B C10B H10C 110.2 .
C9B C10B H10D 110.2 .
H10C C10B H10D 108.5 .
H9BC O9B H9BD 109.7 .
H10G O10B H10H 109.6 .
H11C O11B H11D 109.3 .
C2B O3B Zn1B 113.50(6) .
C3B O4B Zn1B 112.8 .
O8B C2B O3B 125.7 .
O8B C2B C3B 118.4 .
O3B C2B C3B 116.0 .
O7B C3B O4B 126.6 .
O7B C3B C2B 117.6 .
O4B C3B C2B 115.8 .
C1B O1B Zn1B 113.37(6) .
C1B O6B Zn1A 112.94(9) 1_554
O1B C1B C1A 118.40(18) 1_554
O1B C1B O6B 126.2 .
O6B C1B C1A 115.38(18) 1_554
C4B O2B Zn1B 113.1 .
C4B O5B Zn1A 112.45(10) .
O2B C4B C4A 116.91(19) .
O5B C4B C4A 116.81(19) .
O5B C4B O2B 126.2 .

loop_
_geom_bond_atom_site_label_1
_geom_bond_atom_site_label_2
_geom_bond_distance
_geom_bond_site_symmetry_2
Zn1A O2A 2.076(4) .
Zn1A O1A 2.074(3) .
Zn1A O3A 2.093(4) .
Zn1A O4A 2.093(4) .
Zn1A O6B 2.143(4) 1_556
Zn1A O5B 2.093(3) .
N1A H1A 0.9800 .
N1A C6A 1.489(10) .
N1A C7A 1.485(10) .
N1A C9A 1.488(9) .
N2A H2A 0.9800 .
N2A C5A 1.506(9) .
N2A C8A 1.492(11) .
N2A C10A 1.486(9) .
C5A H5AA 0.9700 .
C5A H5AB 0.9700 .
C5A C6A 1.527(10) .
C6A H6AA 0.9700 .
C6A H6AB 0.9700 .
C7A H7AA 0.9700 .
C7A H7AB 0.9700 .
C7A C8A 1.527(12) .
C8A H8AA 0.9700 .
C8A H8AB 0.9700 .
C9A H9AA 0.9700 .
C9A H9AB 0.9700 .
C9A C10A 1.521(11) .
C10A H10A 0.9700 .
C10A H10B 0.9700 .
O9A H9AC 0.8534 .
O9A H9AD 0.8538 .
O10A H10E 0.8526 .
O10A H10F 0.8525 .
O11A H11A 0.8501 .
O11A H11B 0.8502 .
O2A C4A 1.259(6) .
O5A C4A 1.261(6) .
O5A Zn1B 2.100(4) .
C4A C4B 1.545(5) .
O6A C1A 1.242(6) .
O6A Zn1B 2.137(4) 1_556
O1A C1A 1.259(6) .
C1A C1B 1.556(8) 1_556
O3A C2A 1.261(7) .
O4A C3A 1.260(6) .
O8A C2A 1.249(7) .
O7A C3A 1.235(6) .
C2A C3A 1.557(8) .
Zn1B O6A 2.137(4) 1_554
Zn1B O3B 2.0839(17) .
Zn1B O4B 2.101(2) .
Zn1B O1B 2.0761(17) .
Zn1B O2B 2.089(2) .
N1B H1B 0.9800 .
N1B C6B 1.493(10) .
N1B C7B 1.510(10) .
N1B C9B 1.493(9) .
N2B H2B 0.9800 .
N2B C5B 1.491(9) .
N2B C8B 1.486(11) .
N2B C10B 1.496(9) .
C5B H5BA 0.9700 .
C5B H5BB 0.9700 .
C5B C6B 1.533(11) .
C6B H6BA 0.9700 .
C6B H6BB 0.9700 .
C7B H7BA 0.9700 .
C7B H7BB 0.9700 .
C7B C8B 1.525(12) .
C8B H8BA 0.9700 .
C8B H8BB 0.9700 .
C9B H9BA 0.9700 .
C9B H9BB 0.9700 .
C9B C10B 1.521(11) .
C10B H10C 0.9700 .
C10B H10D 0.9700 .
O9B H9BC 0.8479 .
O9B H9BD 0.8523 .
O10B H10G 0.8546 .
O10B H10H 0.8516 .
O11B H11C 0.8533 .
O11B H11D 0.8489 .
O7B C3B 1.2489 .
O8B C2B 1.2318 .
O3B C2B 1.2672 .
O4B C3B 1.2623 .
C2B C3B 1.5599 .
O1B C1B 1.2391 .
O6B Zn1A 2.143(3) 1_554
O6B C1B 1.2756 .
C1B C1A 1.556(5) 1_554
O2B C4B 1.2586 .
O5B C4B 1.2559 .

loop_
_geom_hbond_atom_site_label_D
_geom_hbond_atom_site_label_H
_geom_hbond_atom_site_label_A
_geom_hbond_distance_DH
_geom_hbond_distance_HA
_geom_hbond_distance_DA
_geom_hbond_angle_DHA
_geom_hbond_site_symmetry_A
N1A H1A O9A 0.98 2.37 2.999(8) 121.5 2_657
N1A H1A O10A 0.98 1.95 2.756(8) 137.5 .
N2A H2A O8A 0.98 1.93 2.747(8) 139.4 1_455
N2A H2A O7A 0.98 2.10 2.884(7) 135.9 1_455
C6A H6AA O5B 0.97 2.43 3.031(9) 119.4 .
C7A H7AB O11A 0.97 2.25 3.135(11) 151.6 2_657
O9A H9AC O6B 0.85 2.08 2.889(8) 156.8 1_556
O9A H9AD O9B 0.85 2.12 2.931(6) 157.8 1_656
O10A H10E O3A 0.85 2.23 2.963(8) 143.9 2_657
O10A H10F O7A 0.85 2.00 2.846(8) 170.2 .
O11A H11A O3B 0.85 2.06 2.850(7) 155.0 1_655
O11A H11B O8A 0.85 1.95 2.794(8) 174.6 .
N1B H1B O10B 0.98 1.82 2.692(9) 147.0 .
N2B H2B O7B 0.98 2.26 2.969(6) 128.5 1_655
N2B H2B O8B 0.98 1.78 2.653(8) 146.8 1_655
C6B H6BB O5A 0.97 2.47 3.005(10) 114.6 .
C7B H7BA O11B 0.97 2.30 3.109(10) 140.2 2_546
O9B H9BC O8A 0.85 2.13 2.968(7) 168.3 1_454
O9B H9BD O6A 0.85 1.98 2.823(7) 171.1 1_554
O10B H10G O3B 0.85 2.14 2.986(7) 168.0 2_546
O10B H10H O7B 0.85 2.00 2.813(7) 160.6 .
O11B H11C O8B 0.85 1.95 2.774(7) 161.6 .
O11B H11D O3A 0.85 2.01 2.806(7) 155.0 1_455

loop_
_geom_torsion_atom_site_label_1
_geom_torsion_atom_site_label_2
_geom_torsion_atom_site_label_3
_geom_torsion_atom_site_label_4
_geom_torsion
_geom_torsion_site_symmetry_1
_geom_torsion_site_symmetry_4
Zn1A O2A C4A O5A 177.8(4) . .
Zn1A O2A C4A C4B -0.7(5) . .
Zn1A O1A C1A O6A 177.6(4) . .
Zn1A O1A C1A C1B -3.3(6) . 1_556
Zn1A O3A C2A O8A 174.9(5) . .
Zn1A O3A C2A C3A -8.0(6) . .
Zn1A O4A C3A O7A 172.0(5) . .
Zn1A O4A C3A C2A -10.7(6) . .
Zn1A O6B C1B C1A -1.5(2) 1_554 1_554
Zn1A O6B C1B O1B 179.29(12) 1_554 .
Zn1A O5B C4B C4A 2.76(19) . .
Zn1A O5B C4B O2B -174.90(10) . .
N1A C7A C8A N2A 16.6(8) . .
N1A C9A C10A N2A 18.4(10) . .
N2A C5A C6A N1A 16.2(8) . .
C5A N2A C8A C7A -70.3(7) . .
C5A N2A C10A C9A 49.5(9) . .
C6A N1A C7A C8A 50.3(7) . .
C6A N1A C9A C10A -72.0(8) . .
C7A N1A C6A C5A -70.0(7) . .
C7A N1A C9A C10A 48.6(10) . .
C8A N2A C5A C6A 50.7(8) . .
C8A N2A C10A C9A -71.3(9) . .
C9A N1A C6A C5A 50.7(8) . .
C9A N1A C7A C8A -69.3(8) . .
C10A N2A C5A C6A -70.1(8) . .
C10A N2A C8A C7A 50.5(8) . .
O2A C4A C4B O2B 176.4(3) . .
O2A C4A C4B O5B -1.4(4) . .
O5A C4A C4B O2B -2.2(4) . .
O5A C4A C4B O5B 179.9(3) . .
O3A C2A C3A O4A 13.2(8) . .
O3A C2A C3A O7A -169.1(6) . .
O8A C2A C3A O4A -169.4(5) . .
O8A C2A C3A O7A 8.2(8) . .
Zn1B O5A C4A O2A 178.6(4) . .
Zn1B O5A C4A C4B -2.8(5) . .
Zn1B O6A C1A O1A 176.3(4) 1_556 .
Zn1B O6A C1A C1B -2.8(5) 1_556 1_556
Zn1B O3B C2B O8B 170.3 . .
Zn1B O3B C2B C3B -9.1 . .
Zn1B O4B C3B O7B -164.81(5) . .
Zn1B O4B C3B C2B 14.52(5) . .
Zn1B O1B C1B C1A 0.3(2) . 1_554
Zn1B O1B C1B O6B 179.56(6) . .
Zn1B O2B C4B C4A 5.99(19) . .
Zn1B O2B C4B O5B -176.3 . .
N1B C7B C8B N2B -14.6(8) . .
N1B C9B C10B N2B -15.9(10) . .
N2B C5B C6B N1B -15.5(8) . .
C5B N2B C8B C7B 69.4(7) . .
C5B N2B C10B C9B -51.0(9) . .
C6B N1B C7B C8B -52.3(7) . .
C6B N1B C9B C10B 70.3(8) . .
C7B N1B C6B C5B 70.0(7) . .
C7B N1B C9B C10B -50.5(9) . .
C8B N2B C5B C6B -51.4(8) . .
C8B N2B C10B C9B 70.6(8) . .
C9B N1B C6B C5B -51.0(8) . .
C9B N1B C7B C8B 68.6(8) . .
C10B N2B C5B C6B 70.0(8) . .
C10B N2B C8B C7B -52.2(8) . .
O8B C2B C3B O7B -3.9 . .
O8B C2B C3B O4B 176.7 . .
O3B C2B C3B O7B 175.5 . .
O3B C2B C3B O4B -3.9 . .

loop_
_exptl_oxdiff_crystal_face_indexfrac_h
_exptl_oxdiff_crystal_face_indexfrac_k
_exptl_oxdiff_crystal_face_indexfrac_l
_exptl_oxdiff_crystal_face_x
_exptl_oxdiff_crystal_face_y
_exptl_oxdiff_crystal_face_z
1.0001 -1.0007 0.0038 0.0855 -0.0100 -0.0094
1.0004 1.0032 0.0008 0.0360 -0.0789 -0.0025
0.0017 2.0061 -1.0002 -0.0431 -0.0667 0.0787
-0.0002 -1.0019 0.0015 0.0248 0.0344 -0.0034
-1.0001 1.0007 -0.0038 -0.0855 0.0100 0.0094
-0.9893 5.0035 -3.0056 -0.1646 -0.1211 0.2387
-1.0004 -1.0032 -0.0008 -0.0360 0.0789 0.0025
0.0002 1.0019 -0.0015 -0.0248 -0.0344 0.0034
0.0168 0.9939 -4.9945 0.0087 -0.0234 0.3628
-0.0168 -0.9939 4.9945 -0.0087 0.0234 -0.3628
0.0057 -5.0128 -1.9897 0.1374 0.1765 0.1266

loop_
_twin_individual_id
_twin_individual_mass_fraction_refined
1 0.50(2)
2 0.50(2)
